data_2101213
loop_
_publ_author_name
'Marthi, K.'
'Larsen, S.'
'\'Acs, M.'
'B\'alint, J.'
'Fogassy, E.'

_publ_section_title
;
 Structures with identical packing; racemic and partially optically
 pure 3-(2'-chloro-2'-phenylethyl)-2-thiazolidiniminium
 <i>p</i>-toluenesulfonate and a comparison of the packing in
 corresponding racemic and optically active compounds
;
_journal_issue 6
_journal_name_full 'Acta Crystallographica Section B'
_journal_page_first 762
_journal_page_last 771
_journal_paper_doi 10.1107/S0108768194004647
_journal_volume 50
_journal_year 1994
_chemical_formula_moiety 'C11 H14 Cl1 N2 S1,C7 H7 O3 S1'
_chemical_formula_sum 'C18 H21 Cl N2 O3 S2'
_chemical_formula_weight 412.94
_space_group_IT_number 14
_space_group_name_Hall '-P 2yn'
_space_group_name_H-M_alt 'P 1 21/n 1'
_symmetry_cell_setting monoclinic
_symmetry_space_group_name_Hall '-P 2yn'
_symmetry_space_group_name_H-M 'P 1 21/n 1'
_cell_angle_alpha 90
_cell_angle_beta 96.478(9)
_cell_angle_gamma 90
_cell_formula_units_Z 4
_cell_length_a 8.5016(10)
_cell_length_b 8.2803(11)
_cell_length_c 27.447(3)
_cell_volume 1919.8(4)
_diffrn_radiation_type Cu
_diffrn_radiation_wavelength 1.54184
_exptl_absorpt_coefficient_mu 3.973
_exptl_crystal_density_diffrn 1.429
_exptl_crystal_F_000 864
_cod_data_source_file ab0324.cif
_cod_data_source_block RAC
_cod_original_formula_sum 'C18 H21 Cl1 N2 O3 S2'
_cod_database_code 2101213

loop_
_space_group_symop_id
_space_group_symop_operation_xyz
1 x,y,z
2 -x+1/2,y+1/2,-z+1/2
3 -x,-y,-z
4 x+1/2,-y+1/2,z+1/2

loop_
_atom_site_label
_atom_site_fract_x
_atom_site_fract_y
_atom_site_fract_z
_atom_site_U_iso_or_equiv
S(A) .28536(7) .49750(8) .56598(2) .0225(2)
O1(A) .2947(2) .3289(2) .551133(8) .0325(5)
O2(A) .4262(2) .5537(3) .59560(8) .0340(5)
O3(A) .2376(2) .6026(3) .52432(8) .0360(5)
C1(A) .1268(3) .5058(3) .60249(9) .0209(5)
C2(A) -.0221(3) .4521(3) .58303(10) .0248(5)
C3(A) -.1473(3) .4607(4) .61137(10) .0271(6)
C4(A) -.1264(3) .5239(3) .65882(10) .0274(6)
C5(A) .0236(4) .5767(4) .67715(10) .0305(6)
C6(A) .1503(3) .5676(4) .64944(10) .0285(6)
C7(A) -.2609(4) .5344(4) .68980(12) .0392(7)
S(B) .84959(9) .03886(9) .53083(3) .0353(2)
Cl1(B) .58919(11) .15821(13) .66678(4) .0390(3)
Cl2(B) .6496(6) .0350(8) .6754(2) .055(2)
N2(B) .6057(3) -.0388(3) .57318(9) .0251(5)
N15(B) .5848(3) .2081(3) .53110(8) .0273(5)
C1(B) .6597(3) .0763(3) .54625(10) .0247(5)
C3(B) .7192(4) -.1676(4) .58958(14) .0401(8)
C4(B) .8481(4) -.1630(4) .55584(12) .0339(7)
C5(B) .4537(3) -.0353(3) .59331(10) .0254(6)
C61(B) .4691(5) -.0190(6) .64878(14) .0283(8)
C62(B) .466(2) .062(2) .6388(6) .020(3)
C7(B) .3157(4) -.0021(4) .66983(11) .0361(7)
C8(B) .1879(4) .0894(4) .64834(12) .0368(7)
C9(B) .0486(4) .0950(4) .67020(14) .0428(8)
C10(B) .0375(4) .0140(5) .71329(13) .0454(9)
C11(B) .1631(5) -.0754(5) .73502(12) .0488(9)
C12(B) .3022(4) -.0842(4) .71325(12) .0423(8)
H2(A) -.0381(3) .4100(3) .55066(10) .030
H3(A) -.2488(3) .4229(4) .59824(10) .033
H5(A) .0401(4) .6199(4) .70938(10) .037
H6(A) .2523(3) .6037(4) .66270(10) .034
H71(A) -.255(4) .4430(4) .71259(12) .059
H72(A) -.3617(4) .5314(4) .66863(12) .059
H73(A) -.2531(4) .6357(4) .70839(12) .059
H1N(B) .4887(3) .2264(3) .53883(8) .033
H2N(B) .6304(3) .2784(3) .51319(8) .033
H31(B) .6659(4) -.2741(4) .58763(14) .048
H32(B) .7646(4) -.1488(4) .62394(14) .048
H41(B) .8262(4) -.2431(4) .52916(12) .041
H42(B) .9520(4) -.1885(4) .57430(12) .041
H51(B) .3952(3) -.1359(3) .58380(10) .030
H52(B) .3905(3) .0564(3) .57857(10) .030
H61(B) .5249(5) -.1168(6) .66349(14) .034
H62(B) .451(2) .179(2) .6303(6) .024
H8(B) .1965(4) .1474(4) .61890(12) .044
H9(B) -.0392(4) .1550(4) .65532(14) .051
H10(B) -.0577(4) .0196(5) .72830(13) .055
H11(B) .1542(5) -.1309(5) .76488(12) .059
H12(B) .3885(4) -.1466(4) .72807(12) .051

loop_
_geom_angle_atom_site_label_1
_geom_angle_atom_site_label_2
_geom_angle_atom_site_label_3
_geom_angle
C1(B) S(B) C4(B) 91.47(13)
C1(B) N2(B) C3(B) 115.9(2)
C1(B) N2(B) C5(B) 125.1(2)
C3(B) N2(B) C5(B) 118.3(2)
N15(B) C1(B) N2(B) 126.3(2)
N15(B) C1(B) S(B) 120.2(2)
N2(B) C1(B) S(B) 113.5(2)
N2(B) C3(B) C4(B) 106.8(2)
C3(B) C4(B) S(B) 107.0(2)
N2(B) C5(B) C62(B) 110.2(6)
N2(B) C5(B) C61(B) 113.6(3)
C5(B) C61(B) C7(B) 114.6(3)
C5(B) C62(B) C7(B) 105.2(9)
C5(B) C61(B) Cl1(B) 109.0(3)
C5(B) C62(B) Cl2(B) 112.6(10)
C7(B) C61(B) Cl1(B) 107.9(3)
C7(B) C62(B) Cl2(B) 109.8{11}
C8(B) C7(B) C12(B) 119.4(3)
C8(B) C7(B) C61(B) 124.0(3)
C8(B) C7(B) C62(B) 102.2(7)
C12(B) C7(B) C61(B) 116.6(3)
C12(B) C7(B) C62(B) 136.3(7)
C7(B) C8(B) C9(B) 119.8(3)
C7(B) C12(B) C11(B) 120.1(3)
C8(B) C9(B) C10(B) 120.1(3)
C9(B) C10(B) C11(B) 120.7(3)
C10(B) C11(B) C12(B) 119.9(3)
O2(A) S(A) O3(A) 112.85(13)
O2(A) S(A) O1(A) 113.38(13)
O3(A) S(A) O1(A) 111.80(14)
O2(A) S(A) C1(A) 107.73(13)
O3(A) S(A) C1(A) 104.98(12)
O1(A) S(A) C1(A) 105.34(12)
C6(A) C1(A) C2(A) 120.4(2)
C6(A) C1(A) S(A) 120.3(2)
C2(A) C1(A) S(A) 119.3(2)
C3(A) C2(A) C1(A) 119.4(2)
C2(A) C3(A) C4(A) 121.1(3)
C5(A) C4(A) C3(A) 118.1(2)
C5(A) C4(A) C7(A) 120.2(3)
C3(A) C4(A) C7(A) 121.7(3)
C4(A) C5(A) C6(A) 121.5(3)
C1(A) C6(A) C5(A) 119.5(3)

loop_
_geom_bond_atom_site_label_1
_geom_bond_atom_site_label_2
_geom_bond_distance
S(B) C1(B) 1.742(3)
S(B) C4(B) 1.808(3)
Cl1(B) C61(B) 1.824(5)
Cl2(B) C62(B) 1.77(2)
N2(B) C1(B) 1.320(3)
N2(B) C3(B) 1.474(4)
N2(B) C5(B) 1.462(3)
N15(B) C1(B) 1.308(4)
C3(B) C4(B) 1.513(4)
C5(B) C62(B) 1.48(2)
C5(B) C61(B) 1.519(5)
C61(B) C7(B) 1.491(5)
C62(B) C7(B) 1.70(2)
C7(B) C8(B) 1.399(5)
C7(B) C12(B) 1.388(5)
C8(B) C9(B) 1.388(4)
C9(B) C10(B) 1.372(5)
C10(B) C11(B) 1.378(6)
C11(B) C12(B) 1.386(5)
S(A) O2(A) 1.446(2)
S(A) O3(A) 1.458(2)
S(A) O1(A) 1.459(2)
S(A) C1(A) 1.769(3)
C1(A) C6(A) 1.380(4)
C1(A) C2(A) 1.390(4)
C2(A) C3(A) 1.389(4)
C3(A) C4(A) 1.397(4)
C4(A) C5(A) 1.388(4)
C4(A) C7(A) 1.502(4)
C5(A) C6(A) 1.389(4)
